data_7210193
loop_
_publ_author_name
'Ainscough, Eric W.'
'Brodie, Andrew M.'
'Davidson, Ross J.'
'Jameson, Geoffrey B.'
'Otter, Carl A.'

_publ_section_title
;
 Flexible pyridyloxy-substituted cyclotetraphosphazene platforms linked by
 silver(i)
;
_journal_issue 21
_journal_name_full CrystEngComm
_journal_page_first 4379
_journal_paper_doi 10.1039/c3ce40395e
_journal_volume 15
_journal_year 2013
_chemical_formula_moiety 'C52 H54 Ag3 N14 O8 P4, 3(F6 P), 2(C2 H3 N)7'
_chemical_formula_sum 'C56 H60 Ag3 F18 N16 O8 P7'
_chemical_formula_weight 1967.60
_chemical_name_systematic
;
?
;
_space_group_IT_number 33
_space_group_name_Hall 'P 2c -2n'
_symmetry_cell_setting orthorhombic
_symmetry_space_group_name_Hall 'P 2c -2n'
_symmetry_space_group_name_H-M 'P n a 21'
_atom_sites_solution_hydrogens geom
_atom_sites_solution_primary direct
_atom_sites_solution_secondary difmap
_audit_creation_method SHELXL-97
_cell_angle_alpha 90.00
_cell_angle_beta 90.00
_cell_angle_gamma 90.00
_cell_formula_units_Z 4
_cell_length_a 36.803(2)
_cell_length_b 7.3345(4)
_cell_length_c 27.2815(16)
_cell_measurement_temperature 198(2)
_cell_volume 7364.1(7)
_computing_structure_refinement 'SHELXL-97 (Sheldrick, 1997)'
_computing_structure_solution 'SHELXS-97 (Sheldrick, 1990)'
_diffrn_ambient_temperature 198(2)
_diffrn_measured_fraction_theta_full 0.998
_diffrn_measured_fraction_theta_max 0.998
_diffrn_measurement_device_type 'CCD area detector'
_diffrn_measurement_method 'phi and omega scans'
_diffrn_radiation_monochromator graphite
_diffrn_radiation_source 'fine-focus sealed tube'
_diffrn_radiation_type MoK\a
_diffrn_radiation_wavelength 0.71073
_diffrn_reflns_av_R_equivalents 0.1970
_diffrn_reflns_av_sigmaI/netI 0.1197
_diffrn_reflns_limit_h_max 43
_diffrn_reflns_limit_h_min -43
_diffrn_reflns_limit_k_max 8
_diffrn_reflns_limit_k_min -8
_diffrn_reflns_limit_l_max 32
_diffrn_reflns_limit_l_min -32
_diffrn_reflns_number 91850
_diffrn_reflns_theta_full 25.03
_diffrn_reflns_theta_max 25.03
_diffrn_reflns_theta_min 2.83
_exptl_absorpt_coefficient_mu 1.050
_exptl_absorpt_correction_T_max 1
_exptl_absorpt_correction_T_min 0.504602
_exptl_absorpt_correction_type multi-scan
_exptl_absorpt_process_details SADABS
_exptl_crystal_colour colourless
_exptl_crystal_density_diffrn 1.775
_exptl_crystal_density_method 'not measured'
_exptl_crystal_description needle
_exptl_crystal_F_000 3920
_exptl_crystal_size_max 0.8
_exptl_crystal_size_mid 0.08
_exptl_crystal_size_min 0.04
_refine_diff_density_max 1.021
_refine_diff_density_min -1.595
_refine_diff_density_rms 0.153
_refine_ls_abs_structure_details 'Flack H D (1983), Acta Cryst. A39, 876-881'
_refine_ls_abs_structure_Flack -0.05(4)
_refine_ls_extinction_method none
_refine_ls_goodness_of_fit_ref 1.012
_refine_ls_hydrogen_treatment constr
_refine_ls_matrix_type full
_refine_ls_number_parameters 985
_refine_ls_number_reflns 13002
_refine_ls_number_restraints 211
_refine_ls_restrained_S_all 1.007
_refine_ls_R_factor_all 0.1245
_refine_ls_R_factor_gt 0.0676
_refine_ls_shift/su_max 0.072
_refine_ls_shift/su_mean 0.001
_refine_ls_structure_factor_coef Fsqd
_refine_ls_weighting_details 'calc w=1/[\s^2^(Fo^2^)+(0.0567P)^2^+65.8352P] where P=(Fo^2^+2Fc^2^)/3'
_refine_ls_weighting_scheme calc
_refine_ls_wR_factor_gt 0.1400
_refine_ls_wR_factor_ref 0.1702
_reflns_number_gt 8352
_reflns_number_total 13002
_reflns_threshold_expression >2sigma(I)
_cod_data_source_file c3ce40395e.txt
_cod_data_source_block '[ag3mel](pf6)3'
_cod_original_sg_symbol_H-M Pna2(1)
_cod_database_code 7210193

loop_
_symmetry_equiv_pos_as_xyz
'x, y, z'
'-x, -y, z+1/2'
'x+1/2, -y+1/2, z'
'-x+1/2, y+1/2, z+1/2'

loop_
_atom_site_label
_atom_site_type_symbol
_atom_site_fract_x
_atom_site_fract_y
_atom_site_fract_z
_atom_site_U_iso_or_equiv
_atom_site_adp_type
_atom_site_occupancy
_atom_site_symmetry_multiplicity
_atom_site_calc_flag
_atom_site_refinement_flags
N94 N 0.1457(4) 0.818(2) 0.3160(5) 0.055(4) Uani 1 1 d U
Ag1 Ag 0.93970(3) 0.39189(14) 0.41888(3) 0.0278(2) Uani 1 1 d .
Ag2 Ag 0.77426(2) 0.60332(15) 0.53015(3) 0.0255(2) Uani 1 1 d .
Ag3 Ag 0.76487(3) 1.10264(16) 0.48471(3) 0.0284(2) Uani 1 1 d .
C11 C 0.8917(3) 0.5798(16) 0.3399(4) 0.017(3) Uani 1 1 d .
C12 C 0.8804(4) 0.6530(17) 0.2968(4) 0.022(3) Uani 1 1 d .
H12 H 0.8560 0.6784 0.2911 0.027 Uiso 1 1 calc R
C13 C 0.9068(3) 0.6886(18) 0.2613(4) 0.022(3) Uani 1 1 d U
C14 C 0.9418(4) 0.6432(16) 0.2725(5) 0.024(3) Uani 1 1 d .
H14 H 0.9598 0.6632 0.2491 0.029 Uiso 1 1 calc R
C15 C 0.9513(3) 0.5706(17) 0.3158(4) 0.019(3) Uani 1 1 d U
H15 H 0.9756 0.5462 0.3222 0.023 Uiso 1 1 calc R
C16 C 0.8955(4) 0.7699(18) 0.2127(4) 0.028(3) Uani 1 1 d .
H16A H 0.9156 0.8357 0.1988 0.041 Uiso 1 1 calc R
H16B H 0.8755 0.8514 0.2176 0.041 Uiso 1 1 calc R
H16C H 0.8884 0.6740 0.1907 0.041 Uiso 1 1 calc R
C21 C 0.7849(3) 0.5577(14) 0.4189(4) 0.012(2) Uani 1 1 d U
C22 C 0.7776(3) 0.5386(17) 0.3701(5) 0.021(3) Uani 1 1 d .
H22 H 0.7964 0.5421 0.3474 0.026 Uiso 1 1 calc R
C23 C 0.7424(3) 0.5142(16) 0.3545(4) 0.016(3) Uani 1 1 d .
C24 C 0.7155(3) 0.5107(18) 0.3912(5) 0.023(3) Uani 1 1 d .
H24 H 0.6913 0.4928 0.3827 0.028 Uiso 1 1 calc R
C25 C 0.7246(3) 0.5330(18) 0.4388(4) 0.023(3) Uani 1 1 d .
H25 H 0.7064 0.5303 0.4624 0.027 Uiso 1 1 calc R
C26 C 0.7326(4) 0.496(2) 0.3015(5) 0.035(4) Uani 1 1 d .
H26A H 0.7539 0.5132 0.2818 0.052 Uiso 1 1 calc R
H26B H 0.7147 0.5859 0.2931 0.052 Uiso 1 1 calc R
H26C H 0.7228 0.3763 0.2957 0.052 Uiso 1 1 calc R
C31 C 0.9010(3) 1.1106(17) 0.3238(4) 0.017(3) Uani 1 1 d .
C32 C 0.9043(4) 1.1806(19) 0.2771(5) 0.025(3) Uani 1 1 d U
H32 H 0.8844 1.2297 0.2608 0.030 Uiso 1 1 calc R
C33 C 0.9389(4) 1.1752(18) 0.2550(5) 0.025(3) Uani 1 1 d .
C34 C 0.9664(4) 1.0932(18) 0.2817(5) 0.033(3) Uani 1 1 d .
H34 H 0.9896 1.0833 0.2685 0.040 Uiso 1 1 calc R
C35 C 0.9593(4) 1.026(2) 0.3277(5) 0.036(4) Uani 1 1 d U
H35 H 0.9784 0.9728 0.3448 0.043 Uiso 1 1 calc R
C36 C 0.9445(5) 1.245(2) 0.2045(5) 0.049(5) Uani 1 1 d .
H36A H 0.9677 1.2053 0.1925 0.073 Uiso 1 1 calc R
H36B H 0.9438 1.3762 0.2049 0.073 Uiso 1 1 calc R
H36C H 0.9256 1.2001 0.1835 0.073 Uiso 1 1 calc R
C41 C 0.7849(3) 1.0890(16) 0.3759(4) 0.013(2) Uani 1 1 d U
C42 C 0.7831(3) 1.0614(17) 0.3263(4) 0.021(3) Uani 1 1 d .
H42 H 0.8034 1.0831 0.3067 0.025 Uiso 1 1 calc R
C43 C 0.7512(4) 1.0014(19) 0.3058(4) 0.027(3) Uani 1 1 d .
C44 C 0.7221(4) 0.9723(18) 0.3374(4) 0.024(3) Uani 1 1 d U
H44 H 0.7003 0.9269 0.3252 0.029 Uiso 1 1 calc R
C45 C 0.7253(3) 1.0099(19) 0.3858(5) 0.025(3) Uani 1 1 d .
H45 H 0.7050 0.9971 0.4057 0.030 Uiso 1 1 calc R
C46 C 0.7485(5) 0.961(2) 0.2517(5) 0.047(4) Uani 1 1 d .
H46A H 0.7552 1.0669 0.2333 0.071 Uiso 1 1 calc R
H46B H 0.7240 0.9268 0.2438 0.071 Uiso 1 1 calc R
H46C H 0.7646 0.8620 0.2436 0.071 Uiso 1 1 calc R
C51 C 0.9428(3) 1.2117(15) 0.5212(4) 0.017(3) Uani 1 1 d .
C52 C 0.9547(3) 1.1379(16) 0.5641(5) 0.023(3) Uani 1 1 d .
H52 H 0.9388 1.1140 0.5898 0.028 Uiso 1 1 calc R
C53 C 0.9921(4) 1.0992(18) 0.5677(5) 0.027(3) Uani 1 1 d .
C54 C 1.0137(3) 1.1362(19) 0.5273(5) 0.034(3) Uani 1 1 d .
H54 H 1.0384 1.1089 0.5280 0.041 Uiso 1 1 calc R
C55 C 0.9984(3) 1.2138(16) 0.4859(5) 0.021(3) Uani 1 1 d U
H55 H 1.0134 1.2392 0.4594 0.025 Uiso 1 1 calc R
C56 C 1.0074(4) 1.022(2) 0.6146(5) 0.040(4) Uani 1 1 d .
H56A H 1.0291 0.9543 0.6076 0.059 Uiso 1 1 calc R
H56B H 0.9897 0.9423 0.6294 0.059 Uiso 1 1 calc R
H56C H 1.0129 1.1194 0.6368 0.059 Uiso 1 1 calc R
C61 C 0.8250(3) 1.2085(16) 0.5572(4) 0.019(3) Uani 1 1 d .
C62 C 0.8437(3) 1.2442(18) 0.6006(4) 0.020(3) Uani 1 1 d .
H62 H 0.8682 1.2751 0.6003 0.024 Uiso 1 1 calc R
C63 C 0.8244(4) 1.2321(17) 0.6443(4) 0.021(3) Uani 1 1 d .
C64 C 0.7875(3) 1.184(2) 0.6423(5) 0.032(3) Uani 1 1 d .
H64 H 0.7742 1.1702 0.6710 0.038 Uiso 1 1 calc R
C65 C 0.7714(4) 1.158(2) 0.5983(5) 0.035(4) Uani 1 1 d .
H65 H 0.7465 1.1350 0.5977 0.042 Uiso 1 1 calc R
C66 C 0.8434(4) 1.2690(19) 0.6918(4) 0.028(3) Uani 1 1 d .
H66A H 0.8689 1.2454 0.6881 0.043 Uiso 1 1 calc R
H66B H 0.8336 1.1911 0.7168 0.043 Uiso 1 1 calc R
H66C H 0.8398 1.3941 0.7009 0.043 Uiso 1 1 calc R
C71 C 0.9576(3) 0.6795(16) 0.5241(4) 0.016(3) Uani 1 1 d .
C72 C 0.9831(3) 0.6096(17) 0.5577(4) 0.020(3) Uani 1 1 d .
H72 H 0.9766 0.5627 0.5882 0.024 Uiso 1 1 calc R
C73 C 1.0194(3) 0.6167(18) 0.5413(5) 0.025(3) Uani 1 1 d U
C74 C 1.0259(4) 0.683(2) 0.4962(5) 0.037(4) Uani 1 1 d .
H74 H 1.0496 0.6813 0.4844 0.044 Uiso 1 1 calc R
C75 C 0.9989(4) 0.751(2) 0.4670(5) 0.037(4) Uani 1 1 d .
H75 H 1.0049 0.8030 0.4370 0.044 Uiso 1 1 calc R
C76 C 1.0484(4) 0.547(3) 0.5764(6) 0.050(5) Uani 1 1 d .
H76A H 1.0620 0.4515 0.5609 0.075 Uiso 1 1 calc R
H76B H 1.0370 0.5009 0.6055 0.075 Uiso 1 1 calc R
H76C H 1.0645 0.6453 0.5849 0.075 Uiso 1 1 calc R
C81 C 0.8439(3) 0.6873(16) 0.5895(4) 0.018(3) Uani 1 1 d U
C82 C 0.8663(4) 0.7275(18) 0.6285(4) 0.024(3) Uani 1 1 d .
H82 H 0.8913 0.7266 0.6242 0.029 Uiso 1 1 calc R
C83 C 0.8519(4) 0.7692(18) 0.6741(4) 0.025(3) Uani 1 1 d .
C84 C 0.8136(4) 0.762(2) 0.6767(5) 0.035(4) Uani 1 1 d .
H84 H 0.8021 0.7839 0.7065 0.042 Uiso 1 1 calc R
C85 C 0.7933(4) 0.722(2) 0.6361(5) 0.030(3) Uani 1 1 d .
H85 H 0.7681 0.7239 0.6388 0.035 Uiso 1 1 calc R
C86 C 0.8744(4) 0.812(2) 0.7164(5) 0.035(4) Uani 1 1 d .
H86A H 0.8918 0.7167 0.7214 0.053 Uiso 1 1 calc R
H86B H 0.8593 0.8237 0.7450 0.053 Uiso 1 1 calc R
H86C H 0.8869 0.9253 0.7108 0.053 Uiso 1 1 calc R
C90 C 0.6833(4) 0.907(2) 0.5241(6) 0.047(3) Uani 1 1 d U
C91 C 0.6466(4) 0.863(2) 0.5383(6) 0.040(4) Uani 1 1 d U
H91A H 0.6386 0.7565 0.5210 0.060 Uiso 1 1 calc R
H91B H 0.6309 0.9637 0.5305 0.060 Uiso 1 1 calc R
H91C H 0.6458 0.8402 0.5729 0.060 Uiso 1 1 calc R
C92 C 0.6922(4) 0.4413(19) 0.5822(5) 0.027(3) Uani 1 1 d U
C93 C 0.6591(4) 0.384(2) 0.6085(5) 0.041(4) Uani 1 1 d U
H93A H 0.6655 0.3015 0.6344 0.061 Uiso 1 1 calc R
H93B H 0.6428 0.3250 0.5861 0.061 Uiso 1 1 calc R
H93C H 0.6474 0.4896 0.6222 0.061 Uiso 1 1 calc R
C94 C 0.1219(5) 0.754(2) 0.3370(6) 0.044(4) Uani 1 1 d U
C95 C 0.0907(6) 0.674(3) 0.3650(8) 0.078(6) Uani 1 1 d U
H95A H 0.0997 0.5961 0.3904 0.116 Uiso 1 1 calc R
H95B H 0.0756 0.6053 0.3431 0.116 Uiso 1 1 calc R
H95C H 0.0767 0.7711 0.3793 0.116 Uiso 1 1 calc R
C96 C 0.0377(5) 0.280(3) 0.3517(6) 0.049(4) Uani 1 1 d U
C97 C 0.0645(5) 0.181(3) 0.3205(7) 0.067(5) Uani 1 1 d U
H97A H 0.0602 0.2094 0.2866 0.100 Uiso 1 1 calc R
H97B H 0.0620 0.0521 0.3255 0.100 Uiso 1 1 calc R
H97C H 0.0887 0.2180 0.3293 0.100 Uiso 1 1 calc R
F1 F 0.0596(4) 0.471(3) 0.1747(6) 0.196(12) Uani 1 1 d .
F2 F 0.0287(4) 0.744(2) 0.2501(6) 0.121(6) Uani 1 1 d .
F3 F 0.0609(3) 0.773(3) 0.1846(7) 0.171(10) Uani 1 1 d .
F4 F 0.0083(2) 0.6215(13) 0.1793(3) 0.054(3) Uani 1 1 d .
F5 F 0.0812(2) 0.5846(14) 0.2426(3) 0.055(3) Uani 1 1 d .
F6 F 0.0258(3) 0.454(2) 0.2424(5) 0.118(6) Uani 1 1 d .
F7 F 0.1363(2) -0.0458(14) 0.4478(4) 0.059(3) Uani 1 1 d .
F8 F 0.0948(3) 0.3177(14) 0.4752(4) 0.072(3) Uani 1 1 d .
F9 F 0.1519(2) 0.2150(16) 0.4855(4) 0.071(3) Uani 1 1 d .
F10 F 0.1278(3) 0.2166(15) 0.4094(4) 0.068(3) Uani 1 1 d .
F11 F 0.0793(2) 0.0628(12) 0.4368(3) 0.050(2) Uani 1 1 d .
F12 F 0.1032(2) 0.0503(17) 0.5120(3) 0.072(3) Uani 1 1 d .
F13 F 0.1886(4) 0.3948(15) 0.6989(6) 0.117(6) Uani 1 1 d .
F14 F 0.1873(4) 0.8126(18) 0.6843(7) 0.128(6) Uani 1 1 d .
F15 F 0.2304(2) 0.6132(16) 0.7005(3) 0.059(3) Uani 1 1 d .
F16 F 0.1959(3) 0.577(3) 0.6346(4) 0.145(8) Uani 1 1 d .
F17 F 0.1461(2) 0.6007(15) 0.6774(4) 0.065(3) Uani 1 1 d .
F18 F 0.1813(3) 0.633(2) 0.7453(4) 0.095(5) Uani 1 1 d .
N1 N 0.8847(2) 0.6462(13) 0.4596(3) 0.015(2) Uani 1 1 d U
N2 N 0.8454(3) 0.8523(14) 0.3954(4) 0.022(2) Uani 1 1 d U
N3 N 0.8784(2) 1.1426(12) 0.4365(3) 0.011(2) Uani 1 1 d U
N4 N 0.8806(3) 0.9399(14) 0.5206(4) 0.024(2) Uani 1 1 d U
N11 N 0.9257(3) 0.5320(14) 0.3510(4) 0.021(2) Uani 1 1 d .
N21 N 0.7600(3) 0.5596(15) 0.4535(4) 0.024(3) Uani 1 1 d U
N31 N 0.9266(3) 1.0328(15) 0.3498(4) 0.025(3) Uani 1 1 d .
N41 N 0.7566(3) 1.0649(13) 0.4062(3) 0.021(3) Uani 1 1 d .
N51 N 0.9627(2) 1.2544(13) 0.4822(4) 0.017(2) Uani 1 1 d .
N61 N 0.7899(3) 1.1631(13) 0.5542(3) 0.019(2) Uani 1 1 d U
N71 N 0.9637(3) 0.7455(15) 0.4811(4) 0.028(3) Uani 1 1 d .
N81 N 0.8077(3) 0.6816(15) 0.5932(4) 0.024(2) Uani 1 1 d U
N90 N 0.7121(4) 0.9407(18) 0.5123(5) 0.047(3) Uani 1 1 d U
N92 N 0.7176(4) 0.488(2) 0.5637(5) 0.047(4) Uani 1 1 d .
N96 N 0.0188(4) 0.361(2) 0.3747(5) 0.053(4) Uani 1 1 d U
O1 O 0.8659(2) 0.5273(11) 0.3754(3) 0.0159(18) Uani 1 1 d .
O2 O 0.82014(19) 0.5633(10) 0.4385(3) 0.0153(18) Uani 1 1 d .
O3 O 0.8663(2) 1.1241(12) 0.3451(3) 0.021(2) Uani 1 1 d .
O4 O 0.8159(2) 1.1580(10) 0.3991(3) 0.0152(18) Uani 1 1 d U
O5 O 0.9058(2) 1.2643(10) 0.5170(3) 0.0164(18) Uani 1 1 d .
O6 O 0.8408(2) 1.2234(10) 0.5119(3) 0.0164(18) Uani 1 1 d .
O7 O 0.9213(2) 0.6633(11) 0.5400(3) 0.022(2) Uani 1 1 d .
O8 O 0.8568(2) 0.6296(11) 0.5440(3) 0.0159(18) Uani 1 1 d .
P1 P 0.85520(8) 0.6622(4) 0.41834(12) 0.0157(7) Uani 1 1 d .
P2 P 0.85407(8) 1.0579(4) 0.39673(11) 0.0165(7) Uani 1 1 d .
P3 P 0.87698(8) 1.1277(4) 0.49448(10) 0.0130(7) Uani 1 1 d .
P4 P 0.88623(8) 0.7319(4) 0.51223(11) 0.0139(7) Uani 1 1 d .
P5 P 0.04487(10) 0.6037(7) 0.21139(14) 0.0383(10) Uani 1 1 d .
P6 P 0.11559(10) 0.1386(6) 0.46049(14) 0.0407(11) Uani 1 1 d .
P7 P 0.18834(9) 0.6048(6) 0.68914(13) 0.0327(9) Uani 1 1 d .

loop_
_atom_site_aniso_label
_atom_site_aniso_U_11
_atom_site_aniso_U_22
_atom_site_aniso_U_33
_atom_site_aniso_U_23
_atom_site_aniso_U_13
_atom_site_aniso_U_12
N94 0.043(7) 0.078(8) 0.045(7) -0.007(6) 0.000(6) -0.009(6)
Ag1 0.0268(5) 0.0368(6) 0.0197(5) 0.0068(6) -0.0041(4) 0.0026(5)
Ag2 0.0209(5) 0.0392(6) 0.0163(5) -0.0019(6) -0.0015(4) 0.0004(5)
Ag3 0.0221(5) 0.0443(6) 0.0189(5) -0.0008(6) 0.0000(4) -0.0034(5)
C11 0.017(6) 0.020(7) 0.013(6) -0.002(5) 0.003(5) 0.006(5)
C12 0.026(7) 0.025(8) 0.016(6) 0.002(6) -0.001(5) -0.008(6)
C13 0.024(5) 0.023(5) 0.018(4) 0.007(4) -0.001(4) -0.004(4)
C14 0.033(8) 0.009(7) 0.030(7) 0.001(5) 0.024(6) -0.004(6)
C15 0.019(4) 0.022(5) 0.018(4) -0.004(4) 0.006(4) 0.003(4)
C16 0.048(9) 0.021(8) 0.013(6) 0.005(6) -0.004(6) -0.001(7)
C21 0.015(4) 0.012(4) 0.010(4) 0.002(4) -0.005(4) 0.002(3)
C22 0.024(7) 0.020(7) 0.020(7) -0.010(6) -0.011(6) 0.009(6)
C23 0.019(6) 0.010(6) 0.018(6) -0.001(5) 0.000(5) -0.003(5)
C24 0.017(7) 0.031(8) 0.022(7) 0.001(6) -0.001(5) -0.004(6)
C25 0.018(7) 0.033(8) 0.018(6) -0.007(6) 0.003(5) -0.010(6)
C26 0.027(8) 0.049(10) 0.027(8) -0.011(7) -0.005(6) 0.003(7)
C31 0.022(6) 0.014(6) 0.015(6) -0.007(6) 0.007(5) 0.005(6)
C32 0.024(5) 0.030(5) 0.020(5) 0.001(4) 0.006(4) -0.005(4)
C33 0.032(8) 0.020(7) 0.023(7) -0.009(6) 0.017(6) -0.002(6)
C34 0.030(8) 0.017(7) 0.053(9) 0.005(7) 0.022(7) -0.001(7)
C35 0.030(5) 0.038(5) 0.039(5) -0.007(4) 0.003(4) 0.009(4)
C36 0.067(12) 0.039(9) 0.040(9) -0.001(8) 0.034(9) -0.003(9)
C41 0.011(4) 0.012(4) 0.016(4) 0.003(4) -0.005(3) -0.005(4)
C42 0.026(7) 0.023(8) 0.014(6) 0.008(5) -0.006(5) -0.007(6)
C43 0.041(8) 0.025(8) 0.014(7) 0.000(6) -0.013(6) 0.003(6)
C44 0.024(5) 0.028(5) 0.020(5) -0.001(4) -0.010(4) -0.004(4)
C45 0.011(6) 0.043(9) 0.022(7) 0.004(6) 0.005(5) -0.006(6)
C46 0.055(10) 0.067(11) 0.019(8) -0.001(8) -0.018(7) -0.005(9)
C51 0.022(7) 0.013(6) 0.017(7) -0.003(5) -0.010(5) 0.011(5)
C52 0.023(7) 0.020(7) 0.026(7) -0.002(6) 0.002(5) 0.007(6)
C53 0.033(8) 0.019(7) 0.031(7) -0.004(7) -0.010(6) 0.014(7)
C54 0.022(7) 0.047(10) 0.034(8) 0.011(8) -0.008(7) 0.004(7)
C55 0.023(5) 0.015(5) 0.025(6) -0.007(5) 0.001(5) 0.010(5)
C56 0.037(9) 0.044(9) 0.037(9) -0.006(8) -0.023(7) 0.018(7)
C61 0.031(8) 0.008(6) 0.016(7) 0.001(5) 0.005(6) 0.001(6)
C62 0.014(6) 0.035(8) 0.010(6) 0.003(6) -0.002(5) 0.000(6)
C63 0.034(8) 0.013(7) 0.017(6) 0.008(5) -0.004(6) 0.001(6)
C64 0.019(7) 0.054(10) 0.022(7) -0.011(7) 0.001(6) -0.005(7)
C65 0.033(8) 0.043(10) 0.030(8) 0.025(7) 0.012(6) 0.000(7)
C66 0.041(9) 0.030(8) 0.014(6) -0.006(6) -0.004(6) 0.001(7)
C71 0.012(6) 0.016(6) 0.019(7) -0.001(6) -0.002(5) -0.001(5)
C72 0.021(6) 0.020(7) 0.019(6) 0.009(6) -0.004(5) 0.010(6)
C73 0.015(5) 0.025(6) 0.035(6) -0.010(6) -0.007(5) 0.011(5)
C74 0.015(7) 0.062(10) 0.034(9) 0.002(8) 0.000(6) -0.001(7)
C75 0.023(8) 0.052(10) 0.036(9) 0.018(8) 0.012(6) 0.005(7)
C76 0.024(8) 0.087(14) 0.039(9) -0.008(9) -0.006(7) 0.013(9)
C81 0.023(6) 0.011(5) 0.019(6) 0.007(5) -0.004(5) -0.004(5)
C82 0.027(7) 0.027(8) 0.019(7) 0.003(6) -0.004(6) 0.002(6)
C83 0.030(8) 0.031(8) 0.015(7) -0.012(6) 0.006(6) -0.002(6)
C84 0.036(8) 0.060(10) 0.010(6) 0.000(7) 0.007(6) 0.021(8)
C85 0.020(7) 0.045(9) 0.024(8) 0.000(7) 0.002(6) 0.012(7)
C86 0.038(9) 0.045(9) 0.023(7) -0.001(7) -0.001(6) 0.005(7)
C90 0.047(3) 0.047(3) 0.047(3) 0.0002(8) 0.0001(8) -0.0002(8)
C91 0.040(4) 0.040(4) 0.040(4) 0.0002(10) 0.0002(10) -0.0002(10)
C92 0.033(7) 0.030(7) 0.019(6) 0.005(5) -0.001(5) 0.006(6)
C93 0.031(6) 0.050(6) 0.042(6) 0.010(5) 0.003(5) -0.012(5)
C94 0.045(7) 0.047(8) 0.041(7) -0.008(6) -0.006(6) -0.001(7)
C95 0.077(9) 0.081(10) 0.075(9) -0.005(8) 0.002(8) -0.026(8)
C96 0.043(7) 0.059(8) 0.043(8) 0.004(7) -0.003(7) 0.006(7)
C97 0.060(8) 0.081(9) 0.059(8) 0.003(8) 0.003(7) 0.010(8)
F1 0.109(12) 0.36(3) 0.120(12) -0.166(16) -0.070(10) 0.148(15)
F2 0.066(8) 0.142(13) 0.155(14) -0.059(11) -0.016(9) 0.038(9)
F3 0.060(8) 0.24(2) 0.213(18) 0.177(17) -0.054(10) -0.051(11)
F4 0.032(5) 0.069(7) 0.060(6) 0.034(5) -0.005(4) 0.003(5)
F5 0.035(5) 0.084(7) 0.044(5) 0.017(5) -0.005(4) 0.005(5)
F6 0.072(8) 0.163(14) 0.118(11) 0.091(11) -0.045(8) -0.042(9)
F7 0.032(5) 0.086(8) 0.059(6) 0.008(6) 0.004(4) 0.007(5)
F8 0.054(6) 0.061(6) 0.102(9) -0.015(6) -0.012(6) 0.022(5)
F9 0.031(5) 0.106(8) 0.074(7) -0.046(7) -0.013(5) -0.002(5)
F10 0.060(7) 0.087(8) 0.057(7) 0.016(6) 0.006(5) 0.001(6)
F11 0.037(5) 0.067(6) 0.046(5) -0.018(5) -0.009(4) 0.011(5)
F12 0.038(5) 0.146(10) 0.032(5) 0.012(6) 0.000(4) 0.022(6)
F13 0.111(10) 0.044(7) 0.196(16) 0.001(9) -0.082(11) -0.012(7)
F14 0.090(10) 0.070(9) 0.225(18) 0.045(10) -0.080(11) -0.027(8)
F15 0.025(5) 0.121(9) 0.030(5) 0.016(6) -0.001(4) -0.020(6)
F16 0.067(8) 0.34(2) 0.031(6) -0.047(10) -0.016(5) 0.070(12)
F17 0.029(5) 0.084(8) 0.082(7) 0.005(6) -0.016(5) 0.004(5)
F18 0.047(6) 0.188(14) 0.050(6) -0.038(8) 0.009(5) 0.008(8)
N1 0.014(4) 0.017(4) 0.014(4) 0.005(3) -0.004(3) -0.001(3)
N2 0.021(3) 0.022(3) 0.022(3) -0.0009(10) 0.0004(10) 0.0002(10)
N3 0.012(4) 0.009(4) 0.011(4) 0.003(3) 0.001(3) 0.002(3)
N4 0.022(4) 0.033(4) 0.017(4) -0.002(4) 0.002(3) -0.001(4)
N11 0.021(6) 0.027(6) 0.015(5) 0.000(5) 0.000(4) 0.005(5)
N21 0.019(4) 0.033(5) 0.020(4) -0.003(4) -0.002(3) -0.003(4)
N31 0.032(6) 0.027(6) 0.016(5) 0.004(5) -0.004(5) -0.004(5)
N41 0.025(6) 0.022(6) 0.017(6) -0.004(4) 0.000(4) -0.006(5)
N51 0.018(5) 0.016(5) 0.018(5) 0.001(5) -0.004(5) -0.003(4)
N61 0.022(4) 0.019(4) 0.015(4) -0.006(3) 0.004(3) -0.004(3)
N71 0.022(6) 0.039(7) 0.023(6) -0.002(6) -0.002(5) -0.003(5)
N81 0.023(4) 0.030(4) 0.018(4) 0.005(4) -0.001(3) 0.000(4)
N90 0.047(3) 0.047(3) 0.047(3) 0.0001(8) 0.0002(8) -0.0002(8)
N92 0.031(8) 0.072(10) 0.039(8) 0.013(7) -0.001(6) -0.006(7)
N96 0.044(7) 0.063(8) 0.051(7) 0.002(6) -0.001(6) 0.010(6)
O1 0.012(4) 0.011(4) 0.025(5) 0.005(4) 0.002(4) -0.003(3)
O2 0.013(4) 0.022(5) 0.012(4) 0.002(3) -0.002(3) 0.002(3)
O3 0.021(4) 0.032(5) 0.009(4) 0.003(4) 0.007(3) 0.009(4)
O4 0.020(3) 0.009(3) 0.017(3) -0.007(3) -0.005(3) 0.004(3)
O5 0.018(4) 0.016(4) 0.015(4) 0.002(3) -0.001(3) 0.008(4)
O6 0.017(4) 0.016(4) 0.017(4) -0.006(4) 0.000(3) 0.011(4)
O7 0.020(4) 0.027(5) 0.020(5) 0.003(4) 0.000(4) -0.001(4)
O8 0.018(4) 0.019(5) 0.011(4) -0.010(4) 0.002(3) 0.001(4)
P1 0.0163(15) 0.0194(17) 0.0113(14) 0.0009(15) -0.0005(14) 0.0028(13)
P2 0.0171(16) 0.0230(19) 0.0093(15) 0.0063(13) 0.0013(13) 0.0011(14)
P3 0.0152(15) 0.0126(16) 0.0113(16) -0.0003(13) -0.0011(11) 0.0029(13)
P4 0.0158(16) 0.0164(16) 0.0095(15) 0.0008(13) -0.0007(13) 0.0007(14)
P5 0.0266(19) 0.055(3) 0.033(2) 0.015(2) 0.0049(16) 0.005(2)
P6 0.027(2) 0.062(3) 0.033(2) -0.008(2) -0.0049(17) 0.011(2)
P7 0.0249(18) 0.045(2) 0.0283(19) -0.002(2) 0.0017(15) -0.0037(19)

loop_
_atom_type_symbol
_atom_type_description
_atom_type_scat_dispersion_real
_atom_type_scat_dispersion_imag
_atom_type_scat_source
C C 0.0033 0.0016 'International Tables Vol C Tables 4.2.6.8 and 6.1.1.4'
H H 0.0000 0.0000 'International Tables Vol C Tables 4.2.6.8 and 6.1.1.4'
N N 0.0061 0.0033 'International Tables Vol C Tables 4.2.6.8 and 6.1.1.4'
O O 0.0106 0.0060 'International Tables Vol C Tables 4.2.6.8 and 6.1.1.4'
F F 0.0171 0.0103 'International Tables Vol C Tables 4.2.6.8 and 6.1.1.4'
P P 0.1023 0.0942 'International Tables Vol C Tables 4.2.6.8 and 6.1.1.4'
Ag Ag -0.8971 1.1015 'International Tables Vol C Tables 4.2.6.8 and 6.1.1.4'

loop_
_geom_angle_atom_site_label_1
_geom_angle_atom_site_label_2
_geom_angle_atom_site_label_3
_geom_angle
_geom_angle_site_symmetry_1
_geom_angle_site_symmetry_3
N51 Ag1 N11 170.6(4) 1_545 .
N21 Ag2 N81 157.9(4) . .
N21 Ag2 N92 96.0(4) . .
N81 Ag2 N92 106.1(4) . .
N61 Ag3 N41 161.9(4) . .
N61 Ag3 N90 99.9(4) . .
N41 Ag3 N90 97.6(4) . .
N11 C11 C12 126.0(11) . .
N11 C11 O1 113.8(10) . .
C12 C11 O1 119.7(10) . .
C11 C12 C13 117.5(12) . .
C11 C12 H12 121.2 . .
C13 C12 H12 121.2 . .
C14 C13 C12 117.1(11) . .
C14 C13 C16 123.4(11) . .
C12 C13 C16 119.5(12) . .
C15 C14 C13 122.6(11) . .
C15 C14 H14 118.7 . .
C13 C14 H14 118.7 . .
C14 C15 N11 121.2(11) . .
C14 C15 H15 119.4 . .
N11 C15 H15 119.4 . .
C13 C16 H16A 109.5 . .
C13 C16 H16B 109.5 . .
H16A C16 H16B 109.5 . .
C13 C16 H16C 109.5 . .
H16A C16 H16C 109.5 . .
H16B C16 H16C 109.5 . .
N21 C21 C22 124.2(11) . .
N21 C21 O2 111.7(10) . .
C22 C21 O2 123.9(11) . .
C21 C22 C23 120.2(12) . .
C21 C22 H22 119.9 . .
C23 C22 H22 119.9 . .
C22 C23 C24 116.2(11) . .
C22 C23 C26 122.7(11) . .
C24 C23 C26 121.2(11) . .
C25 C24 C23 120.6(12) . .
C25 C24 H24 119.7 . .
C23 C24 H24 119.7 . .
C24 C25 N21 122.0(11) . .
C24 C25 H25 119.0 . .
N21 C25 H25 119.0 . .
C23 C26 H26A 109.5 . .
C23 C26 H26B 109.5 . .
H26A C26 H26B 109.5 . .
C23 C26 H26C 109.5 . .
H26A C26 H26C 109.5 . .
H26B C26 H26C 109.5 . .
N31 C31 C32 126.9(11) . .
N31 C31 O3 117.3(10) . .
C32 C31 O3 115.8(10) . .
C31 C32 C33 117.7(13) . .
C31 C32 H32 121.2 . .
C33 C32 H32 121.2 . .
C34 C33 C32 116.5(12) . .
C34 C33 C36 122.6(13) . .
C32 C33 C36 120.8(14) . .
C35 C34 C33 119.9(13) . .
C35 C34 H34 120.0 . .
C33 C34 H34 120.0 . .
N31 C35 C34 124.4(13) . .
N31 C35 H35 117.8 . .
C34 C35 H35 117.8 . .
C33 C36 H36A 109.5 . .
C33 C36 H36B 109.5 . .
H36A C36 H36B 109.5 . .
C33 C36 H36C 109.5 . .
H36A C36 H36C 109.5 . .
H36B C36 H36C 109.5 . .
N41 C41 C42 123.6(10) . .
N41 C41 O4 113.6(9) . .
C42 C41 O4 122.6(10) . .
C41 C42 C43 119.3(12) . .
C41 C42 H42 120.4 . .
C43 C42 H42 120.4 . .
C42 C43 C44 117.2(11) . .
C42 C43 C46 121.2(13) . .
C44 C43 C46 121.6(13) . .
C45 C44 C43 120.3(12) . .
C45 C44 H44 119.9 . .
C43 C44 H44 119.9 . .
N41 C45 C44 122.8(12) . .
N41 C45 H45 118.6 . .
C44 C45 H45 118.6 . .
C43 C46 H46A 109.5 . .
C43 C46 H46B 109.5 . .
H46A C46 H46B 109.5 . .
C43 C46 H46C 109.5 . .
H46A C46 H46C 109.5 . .
H46B C46 H46C 109.5 . .
N51 C51 C52 127.1(11) . .
N51 C51 O5 113.7(9) . .
C52 C51 O5 119.0(11) . .
C51 C52 C53 117.0(12) . .
C51 C52 H52 121.5 . .
C53 C52 H52 121.5 . .
C54 C53 C52 117.8(12) . .
C54 C53 C56 122.4(12) . .
C52 C53 C56 119.9(12) . .
C55 C54 C53 119.7(12) . .
C55 C54 H54 120.2 . .
C53 C54 H54 120.2 . .
N51 C55 C54 123.3(12) . .
N51 C55 H55 118.4 . .
C54 C55 H55 118.4 . .
C53 C56 H56A 109.5 . .
C53 C56 H56B 109.5 . .
H56A C56 H56B 109.5 . .
C53 C56 H56C 109.5 . .
H56A C56 H56C 109.5 . .
H56B C56 H56C 109.5 . .
N61 C61 O6 112.1(10) . .
N61 C61 C62 125.2(11) . .
O6 C61 C62 122.7(11) . .
C63 C62 C61 117.7(11) . .
C63 C62 H62 121.2 . .
C61 C62 H62 121.2 . .
C62 C63 C64 118.3(11) . .
C62 C63 C66 119.6(12) . .
C64 C63 C66 122.1(12) . .
C65 C64 C63 119.8(13) . .
C65 C64 H64 120.1 . .
C63 C64 H64 120.1 . .
C64 C65 N61 123.4(13) . .
C64 C65 H65 118.3 . .
N61 C65 H65 118.3 . .
C63 C66 H66A 109.5 . .
C63 C66 H66B 109.5 . .
H66A C66 H66B 109.5 . .
C63 C66 H66C 109.5 . .
H66A C66 H66C 109.5 . .
H66B C66 H66C 109.5 . .
N71 C71 O7 118.5(10) . .
N71 C71 C72 127.8(11) . .
O7 C71 C72 113.5(10) . .
C71 C72 C73 114.3(11) . .
C71 C72 H72 122.9 . .
C73 C72 H72 122.9 . .
C74 C73 C72 118.2(11) . .
C74 C73 C76 124.9(12) . .
C72 C73 C76 116.9(12) . .
C73 C74 C75 122.4(12) . .
C73 C74 H74 118.8 . .
C75 C74 H74 118.8 . .
N71 C75 C74 121.2(13) . .
N71 C75 H75 119.4 . .
C74 C75 H75 119.4 . .
C73 C76 H76A 109.5 . .
C73 C76 H76B 109.5 . .
H76A C76 H76B 109.5 . .
C73 C76 H76C 109.5 . .
H76A C76 H76C 109.5 . .
H76B C76 H76C 109.5 . .
N81 C81 C82 122.9(11) . .
N81 C81 O8 113.4(10) . .
C82 C81 O8 123.4(11) . .
C81 C82 C83 120.9(12) . .
C81 C82 H82 119.5 . .
C83 C82 H82 119.5 . .
C82 C83 C84 114.6(12) . .
C82 C83 C86 122.9(12) . .
C84 C83 C86 122.4(12) . .
C85 C84 C83 120.8(12) . .
C85 C84 H84 119.6 . .
C83 C84 H84 119.6 . .
N81 C85 C84 123.3(12) . .
N81 C85 H85 118.4 . .
C84 C85 H85 118.4 . .
C83 C86 H86A 109.5 . .
C83 C86 H86B 109.5 . .
H86A C86 H86B 109.5 . .
C83 C86 H86C 109.5 . .
H86A C86 H86C 109.5 . .
H86B C86 H86C 109.5 . .
N90 C90 C91 179.2(18) . .
C90 C91 H91A 109.5 . .
C90 C91 H91B 109.5 . .
H91A C91 H91B 109.5 . .
C90 C91 H91C 109.5 . .
H91A C91 H91C 109.5 . .
H91B C91 H91C 109.5 . .
N92 C92 C93 177.4(16) . .
C92 C93 H93A 109.5 . .
C92 C93 H93B 109.5 . .
H93A C93 H93B 109.5 . .
C92 C93 H93C 109.5 . .
H93A C93 H93C 109.5 . .
H93B C93 H93C 109.5 . .
N94 C94 C95 179(2) . .
C94 C95 H95A 109.5 . .
C94 C95 H95B 109.5 . .
H95A C95 H95B 109.5 . .
C94 C95 H95C 109.5 . .
H95A C95 H95C 109.5 . .
H95B C95 H95C 109.5 . .
N96 C96 C97 177(2) . .
C96 C97 H97A 109.5 . .
C96 C97 H97B 109.5 . .
H97A C97 H97B 109.5 . .
C96 C97 H97C 109.5 . .
H97A C97 H97C 109.5 . .
H97B C97 H97C 109.5 . .
P1 N1 P4 130.7(6) . .
P2 N2 P1 144.3(7) . .
P2 N3 P3 131.0(6) . .
P4 N4 P3 144.3(7) . .
C11 N11 C15 115.6(10) . .
C11 N11 Ag1 122.6(8) . .
C15 N11 Ag1 121.8(8) . .
C21 N21 C25 116.7(10) . .
C21 N21 Ag2 121.5(8) . .
C25 N21 Ag2 121.7(8) . .
C31 N31 C35 114.6(11) . .
C45 N41 C41 116.7(10) . .
C45 N41 Ag3 124.5(8) . .
C41 N41 Ag3 118.7(8) . .
C51 N51 C55 115.1(10) . .
C51 N51 Ag1 122.0(7) . 1_565
C55 N51 Ag1 122.9(8) . 1_565
C61 N61 C65 115.5(11) . .
C61 N61 Ag3 121.2(8) . .
C65 N61 Ag3 123.3(9) . .
C71 N71 C75 116.0(11) . .
C85 N81 C81 117.4(11) . .
C85 N81 Ag2 122.1(9) . .
C81 N81 Ag2 120.5(8) . .
C90 N90 Ag3 162.5(13) . .
C92 N92 Ag2 175.1(13) . .
C11 O1 P1 120.4(7) . .
C21 O2 P1 129.5(7) . .
C31 O3 P2 128.0(7) . .
C41 O4 P2 122.4(7) . .
C51 O5 P3 120.1(7) . .
C61 O6 P3 126.5(7) . .
C71 O7 P4 126.9(7) . .
C81 O8 P4 125.3(7) . .
N1 P1 N2 120.8(5) . .
N1 P1 O2 106.4(5) . .
N2 P1 O2 111.0(5) . .
N1 P1 O1 108.1(5) . .
N2 P1 O1 108.5(5) . .
O2 P1 O1 100.0(4) . .
N3 P2 N2 122.1(5) . .
N3 P2 O3 110.1(5) . .
N2 P2 O3 110.1(5) . .
N3 P2 O4 107.4(5) . .
N2 P2 O4 105.7(5) . .
O3 P2 O4 98.6(4) . .
N4 P3 O6 109.1(5) . .
N4 P3 O5 108.9(5) . .
O6 P3 O5 99.6(4) . .
N4 P3 N3 120.9(5) . .
O6 P3 N3 107.3(4) . .
O5 P3 N3 108.8(5) . .
N4 P4 N1 121.5(5) . .
N4 P4 O8 107.2(5) . .
N1 P4 O8 106.7(5) . .
N4 P4 O7 110.5(5) . .
N1 P4 O7 109.9(5) . .
O8 P4 O7 98.4(4) . .
F1 P5 F6 93.9(13) . .
F1 P5 F3 93.9(13) . .
F6 P5 F3 172.0(12) . .
F1 P5 F5 89.7(6) . .
F6 P5 F5 91.5(6) . .
F3 P5 F5 90.2(6) . .
F1 P5 F2 179.3(8) . .
F6 P5 F2 85.9(9) . .
F3 P5 F2 86.3(11) . .
F5 P5 F2 90.9(6) . .
F1 P5 F4 89.6(6) . .
F6 P5 F4 88.6(5) . .
F3 P5 F4 89.8(6) . .
F5 P5 F4 179.3(6) . .
F2 P5 F4 89.8(6) . .
F8 P6 F10 93.5(6) . .
F8 P6 F11 89.3(5) . .
F10 P6 F11 90.4(5) . .
F8 P6 F7 177.7(6) . .
F10 P6 F7 88.9(6) . .
F11 P6 F7 91.0(5) . .
F8 P6 F9 90.2(6) . .
F10 P6 F9 90.7(6) . .
F11 P6 F9 178.8(6) . .
F7 P6 F9 89.4(5) . .
F8 P6 F12 88.6(6) . .
F10 P6 F12 177.7(7) . .
F11 P6 F12 88.6(5) . .
F7 P6 F12 89.1(6) . .
F9 P6 F12 90.3(6) . .
F16 P7 F14 93.1(11) . .
F16 P7 F13 91.8(10) . .
F14 P7 F13 175.1(10) . .
F16 P7 F18 179.0(6) . .
F14 P7 F18 87.0(9) . .
F13 P7 F18 88.1(9) . .
F16 P7 F15 91.0(6) . .
F14 P7 F15 90.2(7) . .
F13 P7 F15 90.0(7) . .
F18 P7 F15 88.0(5) . .
F16 P7 F17 88.9(6) . .
F14 P7 F17 88.7(6) . .
F13 P7 F17 91.2(6) . .
F18 P7 F17 92.2(6) . .
F15 P7 F17 178.8(7) . .

loop_
_geom_bond_atom_site_label_1
_geom_bond_atom_site_label_2
_geom_bond_distance
_geom_bond_site_symmetry_2
N94 C94 1.15(2) .
Ag1 N51 2.172(10) 1_545
Ag1 N11 2.180(10) .
Ag2 N21 2.181(10) .
Ag2 N81 2.190(10) .
Ag2 N92 2.428(13) .
Ag3 N61 2.153(10) .
Ag3 N41 2.181(9) .
Ag3 N90 2.397(14) .
C11 N11 1.331(14) .
C11 C12 1.360(16) .
C11 O1 1.409(13) .
C12 C13 1.395(17) .
C12 H12 0.9300 .
C13 C14 1.367(18) .
C13 C16 1.511(16) .
C14 C15 1.343(17) .
C14 H14 0.9300 .
C15 N11 1.375(14) .
C15 H15 0.9300 .
C16 H16A 0.9600 .
C16 H16B 0.9600 .
C16 H16C 0.9600 .
C21 N21 1.314(15) .
C21 C22 1.364(16) .
C21 O2 1.403(12) .
C22 C23 1.376(16) .
C22 H22 0.9300 .
C23 C24 1.408(16) .
C23 C26 1.494(17) .
C24 C25 1.350(16) .
C24 H24 0.9300 .
C25 N21 1.378(15) .
C25 H25 0.9300 .
C26 H26A 0.9600 .
C26 H26B 0.9600 .
C26 H26C 0.9600 .
C31 N31 1.309(15) .
C31 C32 1.377(16) .
C31 O3 1.405(13) .
C32 C33 1.411(18) .
C32 H32 0.9300 .
C33 C34 1.38(2) .
C33 C36 1.484(19) .
C34 C35 1.374(19) .
C34 H34 0.9300 .
C35 N31 1.348(17) .
C35 H35 0.9300 .
C36 H36A 0.9600 .
C36 H36B 0.9600 .
C36 H36C 0.9600 .
C41 N41 1.342(14) .
C41 C42 1.369(16) .
C41 O4 1.402(13) .
C42 C43 1.373(17) .
C42 H42 0.9300 .
C43 C44 1.393(18) .
C43 C46 1.509(18) .
C44 C45 1.353(17) .
C44 H44 0.9300 .
C45 N41 1.341(15) .
C45 H45 0.9300 .
C46 H46A 0.9600 .
C46 H46B 0.9600 .
C46 H46C 0.9600 .
C51 N51 1.330(15) .
C51 C52 1.362(16) .
C51 O5 1.419(13) .
C52 C53 1.411(18) .
C52 H52 0.9300 .
C53 C54 1.385(19) .
C53 C56 1.509(17) .
C54 C55 1.384(18) .
C54 H54 0.9300 .
C55 N51 1.350(14) .
C55 H55 0.9300 .
C56 H56A 0.9600 .
C56 H56B 0.9600 .
C56 H56C 0.9600 .
C61 N61 1.335(15) .
C61 O6 1.369(13) .
C61 C62 1.396(16) .
C62 C63 1.390(17) .
C62 H62 0.9300 .
C63 C64 1.405(17) .
C63 C66 1.495(16) .
C64 C65 1.352(19) .
C64 H64 0.9300 .
C65 N61 1.384(16) .
C65 H65 0.9300 .
C66 H66A 0.9600 .
C66 H66B 0.9600 .
C66 H66C 0.9600 .
C71 N71 1.289(16) .
C71 O7 1.409(13) .
C71 C72 1.409(15) .
C72 C73 1.411(16) .
C72 H72 0.9300 .
C73 C74 1.343(19) .
C73 C76 1.521(18) .
C74 C75 1.369(18) .
C74 H74 0.9300 .
C75 N71 1.352(16) .
C75 H75 0.9300 .
C76 H76A 0.9600 .
C76 H76B 0.9600 .
C76 H76C 0.9600 .
C81 N81 1.339(16) .
C81 C82 1.377(16) .
C81 O8 1.394(14) .
C82 C83 1.386(17) .
C82 H82 0.9300 .
C83 C84 1.412(18) .
C83 C86 1.455(17) .
C84 C85 1.369(18) .
C84 H84 0.9300 .
C85 N81 1.318(16) .
C85 H85 0.9300 .
C86 H86A 0.9600 .
C86 H86B 0.9600 .
C86 H86C 0.9600 .
C90 N90 1.138(18) .
C90 C91 1.44(2) .
C91 H91A 0.9600 .
C91 H91B 0.9600 .
C91 H91C 0.9600 .
C92 N92 1.116(17) .
C92 C93 1.476(19) .
C93 H93A 0.9600 .
C93 H93B 0.9600 .
C93 H93C 0.9600 .
C94 C95 1.50(2) .
C95 H95A 0.9600 .
C95 H95B 0.9600 .
C95 H95C 0.9600 .
C96 N96 1.109(19) .
C96 C97 1.49(2) .
C97 H97A 0.9600 .
C97 H97B 0.9600 .
C97 H97C 0.9600 .
F1 P5 1.497(13) .
F2 P5 1.593(14) .
F3 P5 1.559(14) .
F4 P5 1.610(9) .
F5 P5 1.589(9) .
F6 P5 1.555(12) .
F7 P6 1.591(11) .
F8 P6 1.571(10) .
F9 P6 1.601(9) .
F10 P6 1.571(10) .
F11 P6 1.584(9) .
F12 P6 1.614(10) .
F13 P7 1.563(12) .
F14 P7 1.530(13) .
F15 P7 1.578(8) .
F16 P7 1.529(11) .
F17 P7 1.588(9) .
F18 P7 1.567(10) .
N1 P1 1.567(9) .
N1 P4 1.569(10) .
N2 P2 1.542(11) .
N2 P1 1.570(11) .
N3 P2 1.537(9) .
N3 P3 1.587(9) .
N4 P4 1.556(11) .
N4 P3 1.557(11) .
N51 Ag1 2.172(10) 1_565
O1 P1 1.584(9) .
O2 P1 1.579(8) .
O3 P2 1.557(8) .
O4 P2 1.586(8) .
O5 P3 1.583(8) .
O6 P3 1.580(8) .
O7 P4 1.581(8) .
O8 P4 1.577(8) .
